data_4125813
loop_
_publ_author_name
'Georgiou, Irene'
'Kervyn, Simon'
'Rossignon, Alexandre'
'De Leo, Federica'
'Wouters, Johan'
'Bruylants, Gilles'
'Bonifazi, Davide'

_publ_section_title
;
 Versatile Self-Adapting Boronic Acids for H-Bond Recognition: From
 Discrete to Polymeric Supramolecules.
;
_journal_issue 7
_journal_name_full 'Journal of the American Chemical Society'
_journal_page_first 2710
_journal_page_last 2727
_journal_paper_doi 10.1021/jacs.6b11362
_journal_volume 139
_journal_year 2017
_chemical_formula_moiety 'C12 H8 N2, C6 H4 B F3 O2'
_chemical_formula_sum 'C18 H12 B F3 N2 O2'
_chemical_formula_weight 356.11
_chemical_name_systematic
;
 ?
;
_space_group_IT_number 14
_symmetry_cell_setting monoclinic
_symmetry_space_group_name_Hall '-P 2ybc'
_symmetry_space_group_name_H-M 'P 1 21/c 1'
_atom_sites_solution_hydrogens geom
_atom_sites_solution_primary direct
_atom_sites_solution_secondary difmap
_audit_creation_method SHELXL-97
_cell_angle_alpha 90.00
_cell_angle_beta 104.749(9)
_cell_angle_gamma 90.00
_cell_formula_units_Z 4
_cell_length_a 14.6436(13)
_cell_length_b 3.9210(3)
_cell_length_c 28.941(3)
_cell_measurement_reflns_used 2101
_cell_measurement_temperature 293(2)
_cell_measurement_theta_max 25.0730
_cell_measurement_theta_min 3.5210
_cell_volume 1607.0(3)
_computing_cell_refinement
;
CrysAlisPro, Agilent Technologies,
Version 1.171.37.34 (release 22-05-2014 CrysAlis171 .NET)
(compiled May 22 2014,16:03:01)
;
_computing_data_collection
;
CrysAlisPro, Agilent Technologies,
Version 1.171.37.34 (release 22-05-2014 CrysAlis171 .NET)
(compiled May 22 2014,16:03:01)
;
_computing_data_reduction
;
CrysAlisPro, Agilent Technologies,
Version 1.171.37.34 (release 22-05-2014 CrysAlis171 .NET)
(compiled May 22 2014,16:03:01)
;
_computing_structure_refinement 'SHELXL-97 (Sheldrick, 1997)'
_computing_structure_solution Sir2004
_diffrn_ambient_temperature 293(2)
_diffrn_detector 'CCD plate'
_diffrn_detector_area_resol_mean 5.1856
_diffrn_detector_type Ruby
_diffrn_measured_fraction_theta_full 0.998
_diffrn_measured_fraction_theta_max 0.998
_diffrn_measurement_device 'four-circle diffractometer'
_diffrn_measurement_device_type 'Xcalibur, Ruby, Gemini ultra'
_diffrn_measurement_method '\w scans'
_diffrn_radiation_monochromator graphite
_diffrn_radiation_source 'fine-focus sealed tube'
_diffrn_radiation_type MoK\a
_diffrn_radiation_wavelength 0.71073
_diffrn_reflns_av_R_equivalents 0.0576
_diffrn_reflns_av_sigmaI/netI 0.0507
_diffrn_reflns_limit_h_max 17
_diffrn_reflns_limit_h_min -16
_diffrn_reflns_limit_k_max 4
_diffrn_reflns_limit_k_min -4
_diffrn_reflns_limit_l_max 34
_diffrn_reflns_limit_l_min -30
_diffrn_reflns_number 9218
_diffrn_reflns_theta_full 25.00
_diffrn_reflns_theta_max 25.02
_diffrn_reflns_theta_min 2.87
_exptl_absorpt_coefficient_mu 0.119
_exptl_absorpt_correction_T_max 0.9929
_exptl_absorpt_correction_T_min 0.9427
_exptl_absorpt_correction_type multi-scan
_exptl_absorpt_process_details
;
CrysAlisPro, Agilent Technologies,
Version 1.171.37.34 (release 22-05-2014 CrysAlis171 .NET)
(compiled May 22 2014,16:03:01)
Empirical absorption correction using spherical harmonics,
 implemented in SCALE3 ABSPACK scaling algorithm.
;
_exptl_crystal_colour colorless
_exptl_crystal_density_diffrn 1.472
_exptl_crystal_density_method 'not measured'
_exptl_crystal_description plate
_exptl_crystal_F_000 728
_exptl_crystal_size_max 0.50
_exptl_crystal_size_mid 0.19
_exptl_crystal_size_min 0.06
_refine_diff_density_max 0.284
_refine_diff_density_min -0.250
_refine_diff_density_rms 0.075
_refine_ls_extinction_method none
_refine_ls_goodness_of_fit_ref 1.151
_refine_ls_hydrogen_treatment mixed
_refine_ls_matrix_type full
_refine_ls_number_parameters 243
_refine_ls_number_reflns 2847
_refine_ls_number_restraints 0
_refine_ls_restrained_S_all 1.151
_refine_ls_R_factor_all 0.1124
_refine_ls_R_factor_gt 0.0877
_refine_ls_shift/su_max 0.000
_refine_ls_shift/su_mean 0.000
_refine_ls_structure_factor_coef Fsqd
_refine_ls_weighting_details 'calc w=1/[\s^2^(Fo^2^)+(0.1001P)^2^+0.7170P] where P=(Fo^2^+2Fc^2^)/3'
_refine_ls_weighting_scheme calc
_refine_ls_wR_factor_gt 0.2067
_refine_ls_wR_factor_ref 0.2258
_reflns_number_gt 2143
_reflns_number_total 2847
_reflns_threshold_expression >2sigma(I)
_cod_data_source_file ja6b11362_si_018.cif
_cod_data_source_block shelxl
_cod_original_cell_volume 1607.0(2)
_cod_original_sg_symbol_H-M 'p 21/c'
_cod_database_code 4125813

loop_
_symmetry_equiv_pos_as_xyz
'x, y, z'
'-x, y+1/2, -z+1/2'
'-x, -y, -z'
'x, -y-1/2, z-1/2'

loop_
_atom_site_label
_atom_site_type_symbol
_atom_site_fract_x
_atom_site_fract_y
_atom_site_fract_z
_atom_site_U_iso_or_equiv
_atom_site_adp_type
_atom_site_occupancy
_atom_site_symmetry_multiplicity
_atom_site_calc_flag
_atom_site_refinement_flags
C1 C 0.7429(2) 0.7025(8) 0.14885(12) 0.0455(8) Uani 1 1 d .
C2 C 0.7879(2) 0.8455(9) 0.19244(13) 0.0490(9) Uani 1 1 d .
H2 H 0.7569 0.8524 0.2168 0.059 Uiso 1 1 calc R
C3 C 0.8772(3) 0.9772(9) 0.20030(13) 0.0521(9) Uani 1 1 d .
C4 C 0.9255(2) 0.9611(10) 0.16577(15) 0.0578(10) Uani 1 1 d .
C5 C 0.8815(3) 0.8175(11) 0.12230(15) 0.0620(11) Uani 1 1 d .
C6 C 0.7920(3) 0.6873(10) 0.11384(13) 0.0545(10) Uani 1 1 d .
H6 H 0.7640 0.5883 0.0844 0.065 Uiso 1 1 calc R
C7 C 0.3949(3) 0.6506(10) 0.20013(14) 0.0618(11) Uani 1 1 d .
H7 H 0.4501 0.7126 0.2225 0.074 Uiso 1 1 calc R
C8 C 0.3096(4) 0.7320(11) 0.21015(16) 0.0696(12) Uani 1 1 d .
H8 H 0.3078 0.8443 0.2382 0.084 Uiso 1 1 calc R
C9 C 0.2288(3) 0.6417(11) 0.17744(17) 0.0686(12) Uani 1 1 d .
H9 H 0.1705 0.6924 0.1830 0.082 Uiso 1 1 calc R
C10 C 0.2331(3) 0.4729(10) 0.13553(14) 0.0546(10) Uani 1 1 d .
C11 C 0.1500(3) 0.3716(11) 0.10020(17) 0.0673(12) Uani 1 1 d .
H11 H 0.0908 0.4198 0.1049 0.081 Uiso 1 1 calc R
C12 C 0.1565(3) 0.2088(11) 0.06070(17) 0.0649(11) Uani 1 1 d .
H12 H 0.1014 0.1481 0.0382 0.078 Uiso 1 1 calc R
C13 C 0.2453(2) 0.1249(9) 0.05193(13) 0.0520(9) Uani 1 1 d .
C14 C 0.2539(3) -0.0457(10) 0.01100(14) 0.0602(10) Uani 1 1 d .
H14 H 0.2001 -0.1111 -0.0121 0.072 Uiso 1 1 calc R
C15 C 0.3407(3) -0.1167(10) 0.00472(15) 0.0638(11) Uani 1 1 d .
H15 H 0.3474 -0.2324 -0.0223 0.077 Uiso 1 1 calc R
C16 C 0.4192(3) -0.0110(10) 0.03987(13) 0.0561(10) Uani 1 1 d .
H16 H 0.4785 -0.0597 0.0354 0.067 Uiso 1 1 calc R
C17 C 0.3291(2) 0.2239(9) 0.08579(12) 0.0456(8) Uani 1 1 d .
C218 C 0.3224(2) 0.4020(8) 0.12858(12) 0.0464(9) Uani 1 1 d .
B1 B 0.6392(3) 0.5574(11) 0.14042(16) 0.0513(10) Uani 1 1 d .
N1 N 0.4035(2) 0.4914(8) 0.16113(11) 0.0520(8) Uani 1 1 d .
N2 N 0.4153(2) 0.1532(8) 0.07894(10) 0.0490(8) Uani 1 1 d .
O1 O 0.5968(2) 0.4346(8) 0.09693(10) 0.0658(8) Uani 1 1 d .
O2 O 0.5983(2) 0.5740(9) 0.17661(10) 0.0752(10) Uani 1 1 d .
H1O H 0.540(4) 0.365(15) 0.0956(18) 0.11(2) Uiso 1 1 d .
H2O H 0.539(4) 0.545(15) 0.1693(17) 0.098(18) Uiso 1 1 d .
F1 F 0.91990(16) 1.1219(7) 0.24231(9) 0.0770(8) Uani 1 1 d .
F2 F 1.01293(15) 1.0930(7) 0.17288(10) 0.0847(9) Uani 1 1 d .
F3 F 0.92993(18) 0.8073(9) 0.08833(10) 0.0974(10) Uani 1 1 d .

loop_
_atom_site_aniso_label
_atom_site_aniso_U_11
_atom_site_aniso_U_22
_atom_site_aniso_U_33
_atom_site_aniso_U_23
_atom_site_aniso_U_13
_atom_site_aniso_U_12
C1 0.050(2) 0.0291(18) 0.056(2) 0.0058(15) 0.0118(16) 0.0044(15)
C2 0.048(2) 0.038(2) 0.062(2) 0.0035(16) 0.0162(17) 0.0062(16)
C3 0.053(2) 0.0350(19) 0.063(2) 0.0048(17) 0.0068(18) 0.0052(17)
C4 0.038(2) 0.049(2) 0.082(3) 0.016(2) 0.0070(19) 0.0022(17)
C5 0.052(2) 0.065(3) 0.075(3) 0.014(2) 0.026(2) 0.010(2)
C6 0.056(2) 0.047(2) 0.059(2) 0.0032(17) 0.0131(18) 0.0074(18)
C7 0.083(3) 0.047(2) 0.057(2) 0.0027(18) 0.022(2) -0.002(2)
C8 0.100(4) 0.045(2) 0.075(3) 0.006(2) 0.043(3) 0.012(2)
C9 0.080(3) 0.051(2) 0.089(3) 0.019(2) 0.047(3) 0.019(2)
C10 0.056(2) 0.041(2) 0.073(3) 0.0189(18) 0.0287(19) 0.0064(17)
C11 0.052(2) 0.055(3) 0.100(3) 0.024(2) 0.028(2) 0.0039(19)
C12 0.049(2) 0.054(2) 0.087(3) 0.017(2) 0.010(2) -0.0092(19)
C13 0.049(2) 0.041(2) 0.063(2) 0.0144(17) 0.0098(17) -0.0082(16)
C14 0.064(3) 0.052(2) 0.059(2) 0.0063(18) 0.0045(18) -0.017(2)
C15 0.076(3) 0.051(2) 0.064(2) -0.0048(19) 0.016(2) -0.015(2)
C16 0.058(2) 0.054(2) 0.059(2) -0.0004(19) 0.0216(18) -0.0083(19)
C17 0.046(2) 0.0334(18) 0.060(2) 0.0135(16) 0.0165(16) -0.0028(15)
C218 0.056(2) 0.0301(18) 0.057(2) 0.0131(15) 0.0224(17) -0.0004(15)
B1 0.055(3) 0.037(2) 0.060(3) 0.0043(19) 0.013(2) 0.0040(19)
N1 0.0594(19) 0.0405(17) 0.0572(18) 0.0039(14) 0.0168(15) -0.0012(14)
N2 0.0516(18) 0.0439(17) 0.0528(18) 0.0026(13) 0.0158(13) -0.0081(14)
O1 0.0548(17) 0.0688(19) 0.0731(19) -0.0136(14) 0.0149(14) -0.0120(15)
O2 0.0571(19) 0.099(3) 0.071(2) -0.0100(16) 0.0207(15) -0.0260(17)
F1 0.0673(15) 0.0747(17) 0.0810(17) -0.0138(13) 0.0040(12) -0.0129(13)
F2 0.0476(14) 0.092(2) 0.112(2) 0.0163(15) 0.0169(13) -0.0120(13)
F3 0.0705(16) 0.142(3) 0.0897(18) 0.0083(18) 0.0394(14) 0.0030(17)

loop_
_atom_type_symbol
_atom_type_description
_atom_type_scat_dispersion_real
_atom_type_scat_dispersion_imag
_atom_type_scat_source
C C 0.0030 0.0020 'International Tables Vol C Tables 4.2.6.8 and 6.1.1.4'
H H 0.0000 0.0000 'International Tables Vol C Tables 4.2.6.8 and 6.1.1.4'
B B 0.0010 0.0010 'International Tables Vol C Tables 4.2.6.8 and 6.1.1.4'
N N 0.0060 0.0030 'International Tables Vol C Tables 4.2.6.8 and 6.1.1.4'
O O 0.0110 0.0060 'International Tables Vol C Tables 4.2.6.8 and 6.1.1.4'
F F 0.0170 0.0100 'International Tables Vol C Tables 4.2.6.8 and 6.1.1.4'

loop_
_geom_angle_atom_site_label_1
_geom_angle_atom_site_label_2
_geom_angle_atom_site_label_3
_geom_angle
C2 C1 C6 118.0(3)
C2 C1 B1 120.1(3)
C6 C1 B1 121.9(3)
C3 C2 C1 121.1(3)
C3 C2 H2 119.5
C1 C2 H2 119.5
F1 C3 C4 118.3(3)
F1 C3 C2 120.9(3)
C4 C3 C2 120.8(3)
F2 C4 C3 121.3(4)
F2 C4 C5 120.1(4)
C3 C4 C5 118.6(3)
F3 C5 C6 121.0(4)
F3 C5 C4 117.8(4)
C6 C5 C4 121.2(4)
C5 C6 C1 120.3(4)
C5 C6 H6 119.9
C1 C6 H6 119.9
N1 C7 C8 124.9(4)
N1 C7 H7 117.5
C8 C7 H7 117.5
C9 C8 C7 117.6(4)
C9 C8 H8 121.2
C7 C8 H8 121.2
C8 C9 C10 120.2(4)
C8 C9 H9 119.9
C10 C9 H9 119.9
C9 C10 C218 118.0(4)
C9 C10 C11 122.2(4)
C218 C10 C11 119.8(4)
C12 C11 C10 120.7(4)
C12 C11 H11 119.6
C10 C11 H11 119.6
C11 C12 C13 122.1(4)
C11 C12 H12 119.0
C13 C12 H12 119.0
C14 C13 C17 118.0(3)
C14 C13 C12 123.1(4)
C17 C13 C12 118.9(4)
C15 C14 C13 120.1(4)
C15 C14 H14 119.9
C13 C14 H14 119.9
C14 C15 C16 117.9(4)
C14 C15 H15 121.0
C16 C15 H15 121.0
N2 C16 C15 124.5(4)
N2 C16 H16 117.7
C15 C16 H16 117.7
N2 C17 C13 121.2(3)
N2 C17 C218 119.5(3)
C13 C17 C218 119.3(3)
N1 C218 C10 122.1(3)
N1 C218 C17 118.7(3)
C10 C218 C17 119.2(3)
O2 B1 O1 124.1(4)
O2 B1 C1 117.8(4)
O1 B1 C1 118.1(4)
C7 N1 C218 117.1(3)
C16 N2 C17 118.2(3)
B1 O1 H1O 111(4)
B1 O2 H2O 116(3)

loop_
_geom_bond_atom_site_label_1
_geom_bond_atom_site_label_2
_geom_bond_distance
C1 C2 1.384(5)
C1 C6 1.384(5)
C1 B1 1.582(6)
C2 C3 1.371(5)
C2 H2 0.9300
C3 F1 1.343(4)
C3 C4 1.364(6)
C4 F2 1.347(4)
C4 C5 1.379(6)
C5 F3 1.351(5)
C5 C6 1.370(6)
C6 H6 0.9300
C7 N1 1.324(5)
C7 C8 1.389(6)
C7 H7 0.9300
C8 C9 1.361(6)
C8 H8 0.9300
C9 C10 1.397(6)
C9 H9 0.9300
C10 C218 1.400(5)
C10 C11 1.433(6)
C11 C12 1.334(6)
C11 H11 0.9300
C12 C13 1.426(6)
C12 H12 0.9300
C13 C14 1.394(6)
C13 C17 1.416(5)
C14 C15 1.358(6)
C14 H14 0.9300
C15 C16 1.390(5)
C15 H15 0.9300
C16 N2 1.315(5)
C16 H16 0.9300
C17 N2 1.355(4)
C17 C218 1.447(5)
C218 N1 1.361(5)
B1 O2 1.335(5)
B1 O1 1.343(5)
O1 H1O 0.87(6)
O2 H2O 0.85(5)
